data_4315606
loop_
_publ_author_name
'Soumya Sarkar'
'Kevin P. McGowan'
'Jeffrey A. Culver'
'Adam R. Carlson'
'J\"urgen Koller'
'Andrew J. Peloquin'
'Melanie K. Veige'
'Khalil A. Abboud'
'Adam S. Veige'

_publ_section_title
;
 NCN Trianionic Pincer Ligand Precursors: Synthesis of Bimetallic,
 Chelating Diamide, and Pincer Group IV Complexes
;
_journal_name_full 'Inorganic Chemistry'
_journal_page_first 5143
_journal_page_last 5156
_journal_paper_doi 10.1021/ic100232s
_journal_volume 49
_journal_year 2010
_chemical_formula_sum 'C38 H60 N2 Sn2'
_chemical_formula_weight 782.26
_chemical_name_systematic
; 
 ? 
;
_space_group_IT_number 14
_symmetry_cell_setting monoclinic
_symmetry_space_group_name_Hall '-P 2ybc'
_symmetry_space_group_name_H-M 'P 1 21/c 1'
_atom_sites_solution_hydrogens geom
_atom_sites_solution_primary direct
_atom_sites_solution_secondary difmap
_audit_creation_method SHELXL-97
_audit_update_record
;
2008-08-26 # Formatted by publCIF
;
_cell_angle_alpha 90.00
_cell_angle_beta 101.706(1)
_cell_angle_gamma 90.00
_cell_formula_units_Z 4
_cell_length_a 13.0126(6)
_cell_length_b 20.1984(10)
_cell_length_c 14.9236(7)
_cell_measurement_reflns_used 302
_cell_measurement_temperature 173(2)
_cell_measurement_theta_max 28.0
_cell_measurement_theta_min 2.0
_cell_volume 3840.8(3)
_computing_cell_refinement 'Bruker SMART v5.624 & SAINT 6.36a (Bruker 1998)'
_computing_data_collection 'Bruker SMART v5.624 (Bruker 1998)'
_computing_data_reduction 'Bruker SHELXTL v6.14 (Bruker 2000)'
_computing_molecular_graphics 'Bruker SHELXTL v6.14'
_computing_publication_material 'Bruker SHELXTL v6.14'
_computing_structure_refinement 'Bruker SHELXTL v6.14'
_computing_structure_solution 'Bruker SHELXTL v6.14'
_diffrn_ambient_temperature 173(2)
_diffrn_measured_fraction_theta_full 0.996
_diffrn_measured_fraction_theta_max 0.996
_diffrn_measurement_device_type 'SMART CCD area detector'
_diffrn_measurement_method '\w scans'
_diffrn_radiation_monochromator graphite
_diffrn_radiation_source 'fine-focus sealed tube'
_diffrn_radiation_type MoK\a
_diffrn_radiation_wavelength 0.71073
_diffrn_reflns_av_R_equivalents 0.0404
_diffrn_reflns_av_sigmaI/netI 0.0323
_diffrn_reflns_limit_h_max 16
_diffrn_reflns_limit_h_min -15
_diffrn_reflns_limit_k_max 24
_diffrn_reflns_limit_k_min -26
_diffrn_reflns_limit_l_max 19
_diffrn_reflns_limit_l_min -19
_diffrn_reflns_number 25592
_diffrn_reflns_theta_full 27.50
_diffrn_reflns_theta_max 27.50
_diffrn_reflns_theta_min 1.60
_diffrn_standards_decay_% 1
_diffrn_standards_number 0
_exptl_absorpt_coefficient_mu 1.326
_exptl_absorpt_correction_T_max 0.8571
_exptl_absorpt_correction_T_min 0.8259
_exptl_absorpt_correction_type integration
_exptl_absorpt_process_details 'based on measured indexed crystal faces, Bruker SHELXTL  v6.12 (Bruker 1998)'
_exptl_crystal_colour colorless
_exptl_crystal_density_diffrn 1.353
_exptl_crystal_density_method 'not measured'
_exptl_crystal_description needles
_exptl_crystal_F_000 1608
_exptl_crystal_size_max 0.15
_exptl_crystal_size_mid 0.13
_exptl_crystal_size_min 0.12
_refine_diff_density_max 0.590
_refine_diff_density_min -0.398
_refine_diff_density_rms 0.066
_refine_ls_extinction_method none
_refine_ls_goodness_of_fit_ref 1.025
_refine_ls_hydrogen_treatment constr
_refine_ls_matrix_type full
_refine_ls_number_parameters 379
_refine_ls_number_reflns 8782
_refine_ls_number_restraints 0
_refine_ls_restrained_S_all 1.025
_refine_ls_R_factor_all 0.0302
_refine_ls_R_factor_gt 0.0251
_refine_ls_shift/su_max 0.003
_refine_ls_shift/su_mean 0.000
_refine_ls_structure_factor_coef Fsqd
_refine_ls_weighting_details 'calc w=1/[\s^2^(Fo^2^)+(0.0287P)^2^+1.5525P] where P=(Fo^2^+2Fc^2^)/3'
_refine_ls_weighting_scheme calc
_refine_ls_wR_factor_gt 0.0616
_refine_ls_wR_factor_ref 0.0636
_reflns_number_gt 7781
_reflns_number_total 8782
_reflns_threshold_expression I>2\s(I)
_cod_data_source_file ic100232s_si_001_03.cif
_cod_data_source_block culver1
_cod_depositor_comments
;
The following automatic conversions were performed:

'_symmetry_cell_setting' value 'Monoclinic' changed to 'monoclinic'
according to the built-in table from CIF Core dictionary named
'cif_core.dic' version 2.4.1 from 2010-06-29.

Automatic conversion script
Id: cif_fix_values 1646 2011-03-28 12:23:43Z adriana 
;
_cod_database_code 4315606

loop_
_symmetry_equiv_pos_as_xyz
'x, y, z'
'-x, y+1/2, -z+1/2'
'-x, -y, -z'
'x, -y-1/2, z-1/2'

loop_
_atom_site_label
_atom_site_type_symbol
_atom_site_fract_x
_atom_site_fract_y
_atom_site_fract_z
_atom_site_U_iso_or_equiv
_atom_site_adp_type
_atom_site_occupancy
_atom_site_symmetry_multiplicity
_atom_site_calc_flag
_atom_site_refinement_flags
_atom_site_disorder_assembly
_atom_site_disorder_group
Sn1 Sn 0.028217(11) 0.133354(6) 0.327352(9) 0.02502(4) Uani 1 1 d . . .
Sn2 Sn -0.462021(11) 0.188165(7) -0.120273(10) 0.02952(5) Uani 1 1 d . . .
N1 N -0.05698(14) 0.07506(8) 0.22626(11) 0.0264(4) Uani 1 1 d . . .
N2 N -0.48503(13) 0.22121(8) 0.00423(11) 0.0256(3) Uani 1 1 d . . .
C1 C -0.23848(17) 0.15211(10) 0.10254(13) 0.0280(4) Uani 1 1 d . . .
H1A H -0.2702 0.1103 0.1082 0.034 Uiso 1 1 calc R . .
C2 C -0.13083(16) 0.15484(10) 0.10678(13) 0.0262(4) Uani 1 1 d . . .
C3 C -0.08589(17) 0.21563(11) 0.09557(14) 0.0313(5) Uani 1 1 d . . .
H3A H -0.0128 0.2184 0.0964 0.038 Uiso 1 1 calc R . .
C4 C -0.14731(19) 0.27288(11) 0.08301(15) 0.0366(5) Uani 1 1 d . . .
H4A H -0.1160 0.3145 0.0756 0.044 Uiso 1 1 calc R . .
C5 C -0.25368(19) 0.26891(11) 0.08133(15) 0.0357(5) Uani 1 1 d . . .
H5A H -0.2949 0.3081 0.0739 0.043 Uiso 1 1 calc R . .
C6 C -0.30117(17) 0.20820(11) 0.09038(14) 0.0312(5) Uani 1 1 d . . .
C7 C -0.06505(17) 0.09287(10) 0.12964(14) 0.0296(4) Uani 1 1 d . . .
H7A H -0.0975 0.0559 0.0902 0.035 Uiso 1 1 calc R . .
H7B H 0.0060 0.1005 0.1175 0.035 Uiso 1 1 calc R . .
C8 C -0.07711(16) 0.00749(10) 0.24615(13) 0.0265(4) Uani 1 1 d . . .
C9 C -0.00709(18) -0.04335(10) 0.23342(14) 0.0325(5) Uani 1 1 d . . .
C10 C -0.0308(2) -0.10871(11) 0.25232(16) 0.0422(6) Uani 1 1 d . . .
H10A H 0.0149 -0.1434 0.2422 0.051 Uiso 1 1 calc R . .
C11 C -0.1197(2) -0.12365(11) 0.28561(17) 0.0443(6) Uani 1 1 d . . .
H11A H -0.1350 -0.1684 0.2977 0.053 Uiso 1 1 calc R . .
C12 C -0.1861(2) -0.07387(11) 0.30119(15) 0.0381(5) Uani 1 1 d . . .
H12A H -0.2461 -0.0846 0.3256 0.046 Uiso 1 1 calc R . .
C13 C -0.16707(17) -0.00765(10) 0.28184(14) 0.0295(4) Uani 1 1 d . . .
C14 C -0.24364(17) 0.04530(12) 0.29925(15) 0.0343(5) Uani 1 1 d . . .
H14A H -0.2212 0.0882 0.2758 0.041 Uiso 1 1 calc R . .
C15 C -0.3557(2) 0.03126(15) 0.24807(19) 0.0515(7) Uani 1 1 d . . .
H15A H -0.3563 0.0256 0.1828 0.077 Uiso 1 1 calc R . .
H15B H -0.4011 0.0685 0.2564 0.077 Uiso 1 1 calc R . .
H15C H -0.3814 -0.0092 0.2722 0.077 Uiso 1 1 calc R . .
C16 C -0.2417(2) 0.05412(13) 0.40177(17) 0.0452(6) Uani 1 1 d . . .
H16A H -0.1697 0.0632 0.4341 0.068 Uiso 1 1 calc R . .
H16B H -0.2671 0.0136 0.4261 0.068 Uiso 1 1 calc R . .
H16C H -0.2871 0.0913 0.4105 0.068 Uiso 1 1 calc R . .
C17 C 0.09439(19) -0.02921(12) 0.20230(16) 0.0402(5) Uani 1 1 d . . .
H17A H 0.1003 0.0199 0.1967 0.048 Uiso 1 1 calc R . .
C18 C 0.1906(2) -0.05277(17) 0.2718(2) 0.0608(8) Uani 1 1 d . . .
H18A H 0.1891 -0.0338 0.3320 0.091 Uiso 1 1 calc R . .
H18B H 0.2546 -0.0384 0.2523 0.091 Uiso 1 1 calc R . .
H18C H 0.1898 -0.1012 0.2758 0.091 Uiso 1 1 calc R . .
C19 C 0.0955(3) -0.05890(17) 0.10847(19) 0.0631(8) Uani 1 1 d . . .
H19A H 0.0340 -0.0433 0.0643 0.095 Uiso 1 1 calc R . .
H19B H 0.0936 -0.1073 0.1123 0.095 Uiso 1 1 calc R . .
H19C H 0.1595 -0.0451 0.0886 0.095 Uiso 1 1 calc R . .
C20 C -0.41701(18) 0.20288(14) 0.09076(16) 0.0415(6) Uani 1 1 d . . .
H20A H -0.4329 0.1567 0.1057 0.050 Uiso 1 1 calc R . .
H20B H -0.4332 0.2318 0.1397 0.050 Uiso 1 1 calc R . .
C21 C -0.58791(16) 0.24208(9) 0.01250(13) 0.0248(4) Uani 1 1 d . . .
C22 C -0.61004(17) 0.31084(10) 0.00842(14) 0.0274(4) Uani 1 1 d . . .
C23 C -0.70923(18) 0.33182(11) 0.01823(15) 0.0339(5) Uani 1 1 d . . .
H23A H -0.7242 0.3779 0.0169 0.041 Uiso 1 1 calc R . .
C24 C -0.78620(18) 0.28762(12) 0.02980(16) 0.0362(5) Uani 1 1 d . . .
H24A H -0.8533 0.3031 0.0362 0.043 Uiso 1 1 calc R . .
C25 C -0.76473(18) 0.22035(11) 0.03202(15) 0.0334(5) Uani 1 1 d . . .
H25A H -0.8181 0.1898 0.0391 0.040 Uiso 1 1 calc R . .
C26 C -0.66648(17) 0.19662(10) 0.02404(14) 0.0275(4) Uani 1 1 d . . .
C27 C -0.64633(18) 0.12235(10) 0.03174(16) 0.0321(5) Uani 1 1 d . . .
H27A H -0.5755 0.1139 0.0178 0.038 Uiso 1 1 calc R . .
C28 C -0.7263(3) 0.08240(13) -0.0364(2) 0.0566(7) Uani 1 1 d . . .
H28A H -0.7269 0.0980 -0.0986 0.085 Uiso 1 1 calc R . .
H28B H -0.7962 0.0881 -0.0225 0.085 Uiso 1 1 calc R . .
H28C H -0.7070 0.0354 -0.0316 0.085 Uiso 1 1 calc R . .
C29 C -0.6440(2) 0.09846(12) 0.12918(17) 0.0466(6) Uani 1 1 d . . .
H29A H -0.5923 0.1243 0.1721 0.070 Uiso 1 1 calc R . .
H29B H -0.6246 0.0515 0.1342 0.070 Uiso 1 1 calc R . .
H29C H -0.7135 0.1043 0.1438 0.070 Uiso 1 1 calc R . .
C30 C -0.52735(19) 0.36113(10) -0.00285(17) 0.0350(5) Uani 1 1 d . . .
H30A H -0.4676 0.3363 -0.0199 0.042 Uiso 1 1 calc R . .
C31 C -0.5669(2) 0.41064(15) -0.0795(2) 0.0597(8) Uani 1 1 d . . .
H31A H -0.5939 0.3866 -0.1365 0.090 Uiso 1 1 calc R . .
H31B H -0.5090 0.4395 -0.0879 0.090 Uiso 1 1 calc R . .
H31C H -0.6231 0.4375 -0.0634 0.090 Uiso 1 1 calc R . .
C32 C -0.4847(3) 0.39698(15) 0.0874(2) 0.0601(8) Uani 1 1 d . . .
H32A H -0.4598 0.3643 0.1355 0.090 Uiso 1 1 calc R . .
H32B H -0.5405 0.4237 0.1044 0.090 Uiso 1 1 calc R . .
H32C H -0.4264 0.4258 0.0800 0.090 Uiso 1 1 calc R . .
C33 C 0.1626(2) 0.16760(13) 0.27947(17) 0.0429(6) Uani 1 1 d . . .
H33A H 0.2053 0.1296 0.2685 0.064 Uiso 1 1 calc R . .
H33B H 0.2043 0.1966 0.3256 0.064 Uiso 1 1 calc R . .
H33C H 0.1399 0.1923 0.2223 0.064 Uiso 1 1 calc R . .
C34 C 0.0628(2) 0.06644(12) 0.43992(16) 0.0416(6) Uani 1 1 d . . .
H34A H -0.0026 0.0532 0.4580 0.062 Uiso 1 1 calc R . .
H34B H 0.1089 0.0882 0.4916 0.062 Uiso 1 1 calc R . .
H34C H 0.0978 0.0271 0.4219 0.062 Uiso 1 1 calc R . .
C35 C -0.0660(2) 0.21548(12) 0.35087(18) 0.0457(6) Uani 1 1 d . . .
H35A H -0.1275 0.1994 0.3729 0.069 Uiso 1 1 calc R . .
H35B H -0.0891 0.2400 0.2936 0.069 Uiso 1 1 calc R . .
H35C H -0.0248 0.2448 0.3969 0.069 Uiso 1 1 calc R . .
C36 C -0.4279(2) 0.08440(13) -0.1105(2) 0.0553(7) Uani 1 1 d . . .
H36A H -0.4872 0.0606 -0.0943 0.083 Uiso 1 1 calc R . .
H36B H -0.3648 0.0768 -0.0632 0.083 Uiso 1 1 calc R . .
H36C H -0.4160 0.0682 -0.1695 0.083 Uiso 1 1 calc R . .
C37 C -0.3323(2) 0.23826(18) -0.1548(2) 0.0640(9) Uani 1 1 d . . .
H37A H -0.3471 0.2858 -0.1598 0.096 Uiso 1 1 calc R . .
H37B H -0.3202 0.2216 -0.2134 0.096 Uiso 1 1 calc R . .
H37C H -0.2697 0.2305 -0.1070 0.096 Uiso 1 1 calc R . .
C38 C -0.6046(2) 0.21089(14) -0.21292(17) 0.0439(6) Uani 1 1 d . . .
H38A H -0.6156 0.2589 -0.2146 0.066 Uiso 1 1 calc R . .
H38B H -0.6633 0.1891 -0.1926 0.066 Uiso 1 1 calc R . .
H38C H -0.6008 0.1951 -0.2742 0.066 Uiso 1 1 calc R . .

loop_
_atom_site_aniso_label
_atom_site_aniso_U_11
_atom_site_aniso_U_22
_atom_site_aniso_U_33
_atom_site_aniso_U_23
_atom_site_aniso_U_13
_atom_site_aniso_U_12
Sn1 0.02597(8) 0.02442(7) 0.02482(7) 0.00261(5) 0.00551(5) -0.00225(5)
Sn2 0.02530(8) 0.03299(8) 0.03117(8) -0.00676(6) 0.00782(6) 0.00047(6)
N1 0.0302(9) 0.0262(8) 0.0219(8) 0.0043(6) 0.0032(7) -0.0005(7)
N2 0.0241(9) 0.0273(8) 0.0244(8) -0.0003(6) 0.0028(7) 0.0060(7)
C1 0.0278(11) 0.0312(10) 0.0226(10) 0.0055(8) -0.0006(8) -0.0013(8)
C2 0.0290(11) 0.0311(10) 0.0171(9) 0.0027(7) 0.0012(8) 0.0014(8)
C3 0.0253(11) 0.0387(11) 0.0279(11) 0.0051(9) 0.0006(8) -0.0020(9)
C4 0.0415(13) 0.0299(11) 0.0338(12) 0.0051(9) -0.0030(10) -0.0041(10)
C5 0.0384(13) 0.0323(11) 0.0328(11) 0.0017(9) -0.0011(10) 0.0099(10)
C6 0.0271(11) 0.0438(12) 0.0207(10) 0.0067(8) 0.0004(8) 0.0047(9)
C7 0.0320(11) 0.0327(11) 0.0244(10) 0.0042(8) 0.0069(8) 0.0072(9)
C8 0.0288(10) 0.0254(9) 0.0222(9) 0.0007(7) -0.0018(8) 0.0005(8)
C9 0.0384(12) 0.0316(11) 0.0255(10) 0.0007(8) 0.0023(9) 0.0050(9)
C10 0.0608(16) 0.0273(11) 0.0360(12) -0.0013(9) 0.0040(11) 0.0087(11)
C11 0.0694(18) 0.0237(11) 0.0362(13) 0.0018(9) 0.0021(12) -0.0084(11)
C12 0.0440(14) 0.0371(12) 0.0314(11) 0.0026(9) 0.0038(10) -0.0123(10)
C13 0.0303(11) 0.0322(10) 0.0234(10) 0.0024(8) -0.0007(8) -0.0037(9)
C14 0.0277(11) 0.0398(12) 0.0350(12) 0.0087(9) 0.0054(9) 0.0008(9)
C15 0.0319(13) 0.0698(18) 0.0507(15) 0.0191(13) 0.0034(11) -0.0042(13)
C16 0.0448(15) 0.0531(15) 0.0399(13) 0.0062(11) 0.0135(11) 0.0119(12)
C17 0.0397(13) 0.0413(13) 0.0399(13) 0.0058(10) 0.0090(10) 0.0149(11)
C18 0.0444(16) 0.085(2) 0.0519(17) 0.0119(15) 0.0071(13) 0.0168(16)
C19 0.070(2) 0.080(2) 0.0437(16) -0.0029(15) 0.0222(15) 0.0196(17)
C20 0.0279(12) 0.0624(16) 0.0335(12) 0.0176(11) 0.0044(10) 0.0098(11)
C21 0.0267(10) 0.0259(9) 0.0210(9) -0.0010(7) 0.0025(8) 0.0058(8)
C22 0.0302(11) 0.0257(10) 0.0250(10) 0.0002(7) 0.0021(8) 0.0044(8)
C23 0.0387(13) 0.0289(10) 0.0343(12) 0.0022(9) 0.0080(10) 0.0129(9)
C24 0.0313(12) 0.0438(13) 0.0349(12) 0.0045(10) 0.0100(9) 0.0139(10)
C25 0.0317(12) 0.0375(11) 0.0320(11) 0.0042(9) 0.0089(9) 0.0029(9)
C26 0.0306(11) 0.0276(10) 0.0240(10) 0.0007(8) 0.0045(8) 0.0034(8)
C27 0.0344(12) 0.0251(10) 0.0386(12) -0.0005(8) 0.0117(10) 0.0007(9)
C28 0.071(2) 0.0362(14) 0.0571(17) -0.0050(12) -0.0002(15) -0.0089(13)
C29 0.0635(17) 0.0349(12) 0.0438(14) 0.0097(10) 0.0162(13) 0.0124(12)
C30 0.0349(12) 0.0241(10) 0.0449(13) -0.0008(9) 0.0056(10) 0.0027(9)
C31 0.0531(17) 0.0529(16) 0.071(2) 0.0285(15) 0.0066(15) -0.0036(14)
C32 0.065(2) 0.0499(16) 0.0622(18) -0.0137(14) 0.0050(15) -0.0174(15)
C33 0.0345(13) 0.0544(15) 0.0413(13) 0.0055(11) 0.0114(10) -0.0096(11)
C34 0.0501(15) 0.0377(12) 0.0309(12) 0.0100(9) -0.0062(10) -0.0174(11)
C35 0.0547(16) 0.0395(13) 0.0446(14) -0.0055(11) 0.0140(12) 0.0093(12)
C36 0.0586(18) 0.0426(14) 0.0650(18) -0.0167(13) 0.0131(14) 0.0142(13)
C37 0.0510(17) 0.103(3) 0.0415(15) -0.0082(16) 0.0179(13) -0.0300(17)
C38 0.0380(13) 0.0572(15) 0.0347(13) -0.0049(11) 0.0034(10) 0.0051(12)

loop_
_atom_type_symbol
_atom_type_description
_atom_type_scat_dispersion_real
_atom_type_scat_dispersion_imag
_atom_type_scat_source
C C 0.0033 0.0016 'International Tables Vol C Tables 4.2.6.8 and 6.1.1.4'
H H 0.0000 0.0000 'International Tables Vol C Tables 4.2.6.8 and 6.1.1.4'
N N 0.0061 0.0033 'International Tables Vol C Tables 4.2.6.8 and 6.1.1.4'
Sn Sn -0.6537 1.4246 'International Tables Vol C Tables 4.2.6.8 and 6.1.1.4'

loop_
_geom_angle_atom_site_label_1
_geom_angle_atom_site_label_2
_geom_angle_atom_site_label_3
_geom_angle
_geom_angle_site_symmetry_1
_geom_angle_site_symmetry_3
_geom_angle_publ_flag
N1 Sn1 C34 102.22(8) . . ?
N1 Sn1 C33 107.27(9) . . ?
C34 Sn1 C33 114.41(10) . . ?
N1 Sn1 C35 108.91(9) . . ?
C34 Sn1 C35 113.55(11) . . ?
C33 Sn1 C35 109.90(11) . . ?
N2 Sn2 C37 109.52(10) . . ?
N2 Sn2 C38 104.47(8) . . ?
C37 Sn2 C38 111.83(12) . . ?
N2 Sn2 C36 108.85(9) . . ?
C37 Sn2 C36 108.64(13) . . ?
C38 Sn2 C36 113.39(11) . . ?
C8 N1 C7 117.20(16) . . ?
C8 N1 Sn1 119.25(12) . . ?
C7 N1 Sn1 120.09(13) . . ?
C21 N2 C20 114.11(16) . . ?
C21 N2 Sn2 118.96(12) . . ?
C20 N2 Sn2 123.06(14) . . ?
C6 C1 C2 122.3(2) . . ?
C6 C1 H1A 118.9 . . ?
C2 C1 H1A 118.9 . . ?
C3 C2 C1 118.43(19) . . ?
C3 C2 C7 121.76(19) . . ?
C1 C2 C7 119.68(19) . . ?
C2 C3 C4 120.4(2) . . ?
C2 C3 H3A 119.8 . . ?
C4 C3 H3A 119.8 . . ?
C5 C4 C3 119.9(2) . . ?
C5 C4 H4A 120.1 . . ?
C3 C4 H4A 120.1 . . ?
C4 C5 C6 120.8(2) . . ?
C4 C5 H5A 119.6 . . ?
C6 C5 H5A 119.6 . . ?
C1 C6 C5 118.1(2) . . ?
C1 C6 C20 120.1(2) . . ?
C5 C6 C20 121.7(2) . . ?
N1 C7 C2 110.35(16) . . ?
N1 C7 H7A 109.6 . . ?
C2 C7 H7A 109.6 . . ?
N1 C7 H7B 109.6 . . ?
C2 C7 H7B 109.6 . . ?
H7A C7 H7B 108.1 . . ?
C9 C8 C13 119.98(19) . . ?
C9 C8 N1 121.03(19) . . ?
C13 C8 N1 118.97(18) . . ?
C10 C9 C8 119.1(2) . . ?
C10 C9 C17 118.8(2) . . ?
C8 C9 C17 122.1(2) . . ?
C11 C10 C9 120.9(2) . . ?
C11 C10 H10A 119.5 . . ?
C9 C10 H10A 119.5 . . ?
C12 C11 C10 120.1(2) . . ?
C12 C11 H11A 119.9 . . ?
C10 C11 H11A 119.9 . . ?
C11 C12 C13 121.3(2) . . ?
C11 C12 H12A 119.4 . . ?
C13 C12 H12A 119.4 . . ?
C12 C13 C8 118.6(2) . . ?
C12 C13 C14 119.1(2) . . ?
C8 C13 C14 122.25(18) . . ?
C13 C14 C15 112.1(2) . . ?
C13 C14 C16 111.92(18) . . ?
C15 C14 C16 109.9(2) . . ?
C13 C14 H14A 107.6 . . ?
C15 C14 H14A 107.6 . . ?
C16 C14 H14A 107.6 . . ?
C14 C15 H15A 109.5 . . ?
C14 C15 H15B 109.5 . . ?
H15A C15 H15B 109.5 . . ?
C14 C15 H15C 109.5 . . ?
H15A C15 H15C 109.5 . . ?
H15B C15 H15C 109.5 . . ?
C14 C16 H16A 109.5 . . ?
C14 C16 H16B 109.5 . . ?
H16A C16 H16B 109.5 . . ?
C14 C16 H16C 109.5 . . ?
H16A C16 H16C 109.5 . . ?
H16B C16 H16C 109.5 . . ?
C9 C17 C19 112.2(2) . . ?
C9 C17 C18 112.2(2) . . ?
C19 C17 C18 110.0(2) . . ?
C9 C17 H17A 107.4 . . ?
C19 C17 H17A 107.4 . . ?
C18 C17 H17A 107.4 . . ?
C17 C18 H18A 109.5 . . ?
C17 C18 H18B 109.5 . . ?
H18A C18 H18B 109.5 . . ?
C17 C18 H18C 109.5 . . ?
H18A C18 H18C 109.5 . . ?
H18B C18 H18C 109.5 . . ?
C17 C19 H19A 109.5 . . ?
C17 C19 H19B 109.5 . . ?
H19A C19 H19B 109.5 . . ?
C17 C19 H19C 109.5 . . ?
H19A C19 H19C 109.5 . . ?
H19B C19 H19C 109.5 . . ?
N2 C20 C6 113.90(18) . . ?
N2 C20 H20A 108.8 . . ?
C6 C20 H20A 108.8 . . ?
N2 C20 H20B 108.8 . . ?
C6 C20 H20B 108.8 . . ?
H20A C20 H20B 107.7 . . ?
C26 C21 C22 119.81(19) . . ?
C26 C21 N2 122.16(17) . . ?
C22 C21 N2 118.03(18) . . ?
C23 C22 C21 118.5(2) . . ?
C23 C22 C30 120.12(18) . . ?
C21 C22 C30 121.31(19) . . ?
C24 C23 C22 121.9(2) . . ?
C24 C23 H23A 119.1 . . ?
C22 C23 H23A 119.1 . . ?
C23 C24 C25 119.3(2) . . ?
C23 C24 H24A 120.3 . . ?
C25 C24 H24A 120.3 . . ?
C24 C25 C26 121.3(2) . . ?
C24 C25 H25A 119.4 . . ?
C26 C25 H25A 119.4 . . ?
C25 C26 C21 119.15(19) . . ?
C25 C26 C27 118.6(2) . . ?
C21 C26 C27 122.17(19) . . ?
C26 C27 C29 110.68(18) . . ?
C26 C27 C28 112.7(2) . . ?
C29 C27 C28 110.2(2) . . ?
C26 C27 H27A 107.7 . . ?
C29 C27 H27A 107.7 . . ?
C28 C27 H27A 107.7 . . ?
C27 C28 H28A 109.5 . . ?
C27 C28 H28B 109.5 . . ?
H28A C28 H28B 109.5 . . ?
C27 C28 H28C 109.5 . . ?
H28A C28 H28C 109.5 . . ?
H28B C28 H28C 109.5 . . ?
C27 C29 H29A 109.5 . . ?
C27 C29 H29B 109.5 . . ?
H29A C29 H29B 109.5 . . ?
C27 C29 H29C 109.5 . . ?
H29A C29 H29C 109.5 . . ?
H29B C29 H29C 109.5 . . ?
C22 C30 C31 112.5(2) . . ?
C22 C30 C32 111.0(2) . . ?
C31 C30 C32 110.9(2) . . ?
C22 C30 H30A 107.4 . . ?
C31 C30 H30A 107.4 . . ?
C32 C30 H30A 107.4 . . ?
C30 C31 H31A 109.5 . . ?
C30 C31 H31B 109.5 . . ?
H31A C31 H31B 109.5 . . ?
C30 C31 H31C 109.5 . . ?
H31A C31 H31C 109.5 . . ?
H31B C31 H31C 109.5 . . ?
C30 C32 H32A 109.5 . . ?
C30 C32 H32B 109.5 . . ?
H32A C32 H32B 109.5 . . ?
C30 C32 H32C 109.5 . . ?
H32A C32 H32C 109.5 . . ?
H32B C32 H32C 109.5 . . ?
Sn1 C33 H33A 109.5 . . ?
Sn1 C33 H33B 109.5 . . ?
H33A C33 H33B 109.5 . . ?
Sn1 C33 H33C 109.5 . . ?
H33A C33 H33C 109.5 . . ?
H33B C33 H33C 109.5 . . ?
Sn1 C34 H34A 109.5 . . ?
Sn1 C34 H34B 109.5 . . ?
H34A C34 H34B 109.5 . . ?
Sn1 C34 H34C 109.5 . . ?
H34A C34 H34C 109.5 . . ?
H34B C34 H34C 109.5 . . ?
Sn1 C35 H35A 109.5 . . ?
Sn1 C35 H35B 109.5 . . ?
H35A C35 H35B 109.5 . . ?
Sn1 C35 H35C 109.5 . . ?
H35A C35 H35C 109.5 . . ?
H35B C35 H35C 109.5 . . ?
Sn2 C36 H36A 109.5 . . ?
Sn2 C36 H36B 109.5 . . ?
H36A C36 H36B 109.5 . . ?
Sn2 C36 H36C 109.5 . . ?
H36A C36 H36C 109.5 . . ?
H36B C36 H36C 109.5 . . ?
Sn2 C37 H37A 109.5 . . ?
Sn2 C37 H37B 109.5 . . ?
H37A C37 H37B 109.5 . . ?
Sn2 C37 H37C 109.5 . . ?
H37A C37 H37C 109.5 . . ?
H37B C37 H37C 109.5 . . ?
Sn2 C38 H38A 109.5 . . ?
Sn2 C38 H38B 109.5 . . ?
H38A C38 H38B 109.5 . . ?
Sn2 C38 H38C 109.5 . . ?
H38A C38 H38C 109.5 . . ?
H38B C38 H38C 109.5 . . ?

loop_
_geom_bond_atom_site_label_1
_geom_bond_atom_site_label_2
_geom_bond_distance
_geom_bond_site_symmetry_2
_geom_bond_publ_flag
Sn1 N1 2.0525(17) . ?
Sn1 C34 2.132(2) . ?
Sn1 C33 2.134(2) . ?
Sn1 C35 2.134(2) . ?
Sn2 N2 2.0526(16) . ?
Sn2 C37 2.119(3) . ?
Sn2 C38 2.127(2) . ?
Sn2 C36 2.141(3) . ?
N1 C8 1.432(2) . ?
N1 C7 1.469(2) . ?
N2 C21 1.432(3) . ?
N2 C20 1.458(3) . ?
C1 C6 1.386(3) . ?
C1 C2 1.390(3) . ?
C1 H1A 0.9500 . ?
C2 C3 1.385(3) . ?
C2 C7 1.516(3) . ?
C3 C4 1.397(3) . ?
C3 H3A 0.9500 . ?
C4 C5 1.382(3) . ?
C4 H4A 0.9500 . ?
C5 C6 1.392(3) . ?
C5 H5A 0.9500 . ?
C6 C20 1.512(3) . ?
C7 H7A 0.9900 . ?
C7 H7B 0.9900 . ?
C8 C9 1.411(3) . ?
C8 C13 1.414(3) . ?
C9 C10 1.397(3) . ?
C9 C17 1.513(3) . ?
C10 C11 1.383(4) . ?
C10 H10A 0.9500 . ?
C11 C12 1.376(4) . ?
C11 H11A 0.9500 . ?
C12 C13 1.401(3) . ?
C12 H12A 0.9500 . ?
C13 C14 1.520(3) . ?
C14 C15 1.529(3) . ?
C14 C16 1.536(3) . ?
C14 H14A 1.0000 . ?
C15 H15A 0.9800 . ?
C15 H15B 0.9800 . ?
C15 H15C 0.9800 . ?
C16 H16A 0.9800 . ?
C16 H16B 0.9800 . ?
C16 H16C 0.9800 . ?
C17 C19 1.526(4) . ?
C17 C18 1.531(3) . ?
C17 H17A 1.0000 . ?
C18 H18A 0.9800 . ?
C18 H18B 0.9800 . ?
C18 H18C 0.9800 . ?
C19 H19A 0.9800 . ?
C19 H19B 0.9800 . ?
C19 H19C 0.9800 . ?
C20 H20A 0.9900 . ?
C20 H20B 0.9900 . ?
C21 C26 1.411(3) . ?
C21 C22 1.417(3) . ?
C22 C23 1.394(3) . ?
C22 C30 1.514(3) . ?
C23 C24 1.378(3) . ?
C23 H23A 0.9500 . ?
C24 C25 1.386(3) . ?
C24 H24A 0.9500 . ?
C25 C26 1.393(3) . ?
C25 H25A 0.9500 . ?
C26 C27 1.523(3) . ?
C27 C29 1.527(3) . ?
C27 C28 1.529(3) . ?
C27 H27A 1.0000 . ?
C28 H28A 0.9800 . ?
C28 H28B 0.9800 . ?
C28 H28C 0.9800 . ?
C29 H29A 0.9800 . ?
C29 H29B 0.9800 . ?
C29 H29C 0.9800 . ?
C30 C31 1.528(3) . ?
C30 C32 1.531(4) . ?
C30 H30A 1.0000 . ?
C31 H31A 0.9800 . ?
C31 H31B 0.9800 . ?
C31 H31C 0.9800 . ?
C32 H32A 0.9800 . ?
C32 H32B 0.9800 . ?
C32 H32C 0.9800 . ?
C33 H33A 0.9800 . ?
C33 H33B 0.9800 . ?
C33 H33C 0.9800 . ?
C34 H34A 0.9800 . ?
C34 H34B 0.9800 . ?
C34 H34C 0.9800 . ?
C35 H35A 0.9800 . ?
C35 H35B 0.9800 . ?
C35 H35C 0.9800 . ?
C36 H36A 0.9800 . ?
C36 H36B 0.9800 . ?
C36 H36C 0.9800 . ?
C37 H37A 0.9800 . ?
C37 H37B 0.9800 . ?
C37 H37C 0.9800 . ?
C38 H38A 0.9800 . ?
C38 H38B 0.9800 . ?
C38 H38C 0.9800 . ?

loop_
_cod_related_entry_id
_cod_related_entry_database
_cod_related_entry_code
1 ChemSpider 30660987
